data_7248625
loop_
_publ_author_name
'Knorr, Michael'
'Viau, Lydie'
'Knauer, Lena'
'Strohmann, Carsten'
'Rousselin, Yoann'
'Kubicki, Marek M.'

_publ_section_title
;
 Polymeric CuX coordination compounds assembled from acetylenic thioether
 ligands RSCH2C&#xE002;CCH2R (R = C6H11, t-Bu): effect of the RS-group,
 halide and stoichiometry on the network architecture and the luminescence
 properties
;
_journal_issue 22
_journal_name_full CrystEngComm
_journal_page_first 2953
_journal_page_last 2975
_journal_paper_doi 10.1039/D4CE00173G
_journal_volume 26
_journal_year 2024
_chemical_formula_moiety 'C16 H26 Cu I S2'
_chemical_formula_sum 'C16 H26 Cu I S2'
_chemical_formula_weight 472.93
_space_group_crystal_system monoclinic
_space_group_IT_number 15
_space_group_name_Hall '-C 2yc'
_space_group_name_H-M_alt 'C 1 2/c 1'
_atom_sites_solution_hydrogens geom
_atom_sites_solution_primary direct
_audit_creation_date 2024-04-03
_audit_creation_method
;FinalCif V136 by Daniel Kratzert, Freiburg 2024, 
https://dkratzert.de/finalcif.html
;
_audit_update_record
;
2024-04-09 deposited with the CCDC.	2024-05-09 downloaded from the CCDC.
;
_cell_angle_alpha 90
_cell_angle_beta 96.911(2)
_cell_angle_gamma 90
_cell_formula_units_Z 16
_cell_length_a 31.903(2)
_cell_length_b 10.2246(7)
_cell_length_c 23.0547(15)
_cell_measurement_reflns_used 9014
_cell_measurement_temperature 220.0(1)
_cell_measurement_theta_max 36.28
_cell_measurement_theta_min 2.24
_cell_volume 7465.7(8)
_computing_cell_refinement 'SAINT V8.38A (Bruker AXS Inc., 2016)'
_computing_data_reduction 'SAINT V8.38A (Bruker AXS Inc., 2016)'
_computing_molecular_graphics 'Olex2 1.5 (Dolomanov et al., 2009)'
_computing_publication_material 'Olex2 1.5 (Dolomanov et al., 2009)'
_computing_structure_refinement 'SHELXL 2019/3 (Sheldrick, 2015)'
_computing_structure_solution 'ShelXT (Sheldrick, 2015)'
_diffrn_ambient_environment N~2~
_diffrn_ambient_temperature 220.0(1)
_diffrn_detector_area_resol_mean 10.4167
_diffrn_detector_type 'CPAD PHOTON II area detector'
_diffrn_measured_fraction_theta_full 0.996
_diffrn_measured_fraction_theta_max 0.997
_diffrn_measurement_device 'four-circle diffractometer'
_diffrn_measurement_device_type 'Bruker D8 Venture CMOS with Photon 2'
_diffrn_measurement_method '\w and \f scans'
_diffrn_measurement_specimen_support 'MiTeGen micromount'
_diffrn_radiation_monochromator graphite
_diffrn_radiation_probe x-ray
_diffrn_radiation_type 'Mo K\a~1~'
_diffrn_radiation_wavelength 0.71073
_diffrn_radiation_xray_symbol K-L~3~
_diffrn_reflns_av_R_equivalents 0.0225
_diffrn_reflns_av_unetI/netI 0.0128
_diffrn_reflns_Laue_measured_fraction_full 0.996
_diffrn_reflns_Laue_measured_fraction_max 0.997
_diffrn_reflns_limit_h_max 41
_diffrn_reflns_limit_h_min -41
_diffrn_reflns_limit_k_max 13
_diffrn_reflns_limit_k_min -13
_diffrn_reflns_limit_l_max 29
_diffrn_reflns_limit_l_min -29
_diffrn_reflns_number 85128
_diffrn_reflns_point_group_measured_fraction_full 0.996
_diffrn_reflns_point_group_measured_fraction_max 0.997
_diffrn_reflns_theta_full 25.242
_diffrn_reflns_theta_max 27.499
_diffrn_reflns_theta_min 2.697
_diffrn_source 'X-ray tube'
_diffrn_source_target Mo
_exptl_absorpt_coefficient_mu 3.038
_exptl_absorpt_correction_T_max 0.5676
_exptl_absorpt_correction_T_min 0.4114
_exptl_absorpt_correction_type multi-scan
_exptl_absorpt_process_details
'SADABS-2016/2 (Bruker,2016/2) was used for absorption correction. wR2(int) was 0.0863 before and 0.0489 after correction. The Ratio of minimum to maximum transmission is 0.7248. The \l/2 correction factor is Not present.'
_exptl_crystal_colour 'clear light yellow'
_exptl_crystal_colour_lustre clear
_exptl_crystal_colour_modifier light
_exptl_crystal_colour_primary yellow
_exptl_crystal_density_diffrn 1.683
_exptl_crystal_description block
_exptl_crystal_F_000 3776
_exptl_crystal_size_max 0.481
_exptl_crystal_size_mid 0.279
_exptl_crystal_size_min 0.247
_refine_diff_density_max 0.666
_refine_diff_density_min -0.422
_refine_diff_density_rms 0.057
_refine_ls_extinction_coef 0.00022(2)
_refine_ls_extinction_expression Fc^*^=kFc[1+0.001xFc^2^\l^3^/sin(2\q)]^-1/4^
_refine_ls_extinction_method 'SHELXL-2019/2 (Sheldrick 2019)'
_refine_ls_goodness_of_fit_ref 1.163
_refine_ls_hydrogen_treatment constr
_refine_ls_matrix_type full
_refine_ls_number_parameters 363
_refine_ls_number_reflns 8547
_refine_ls_number_restraints 0
_refine_ls_restrained_S_all 1.163
_refine_ls_R_factor_all 0.0171
_refine_ls_R_factor_gt 0.0165
_refine_ls_shift/su_max 0.006
_refine_ls_shift/su_mean 0.000
_refine_ls_structure_factor_coef Fsqd
_refine_ls_weighting_details 'w=1/[\s^2^(Fo^2^)+(0.0151P)^2^+7.2474P] where P=(Fo^2^+2Fc^2^)/3'
_refine_ls_weighting_scheme calc
_refine_ls_wR_factor_gt 0.0411
_refine_ls_wR_factor_ref 0.0414
_reflns_Friedel_coverage 0.000
_reflns_number_gt 8365
_reflns_number_total 8547
_reflns_threshold_expression 'I > 2\s(I)'
_cod_data_source_file d4ce00173g2.cif
_cod_data_source_block CP2D1_220K
_cod_depositor_comments 'Adding full bibliography for 7248612--7248631.cif.'
_cod_original_cell_volume 7465.8(9)
_cod_database_code 7248625
_olex2_refinement_description
;
1. Fixed Uiso
 At 1.2 times of:
  All C(H) groups, All C(H,H) groups
2.a Ternary CH refined with riding coordinates:
 C1(H1), C11(H11), C17(H17), C27(H27)
2.b Secondary CH2 refined with riding coordinates:
 C2(H2A,H2B), C3(H3A,H3B), C4(H4A,H4B), C5(H5A,H5B), C6(H6A,H6B), C7(H7A,H7B),
 C10(H10A,H10B), C12(H12A,H12B), C13(H13A,H13B), C14(H14A,H14B), C15(H15A,H15B),
  C16(H16A,H16B), C18(H18A,H18B), C19(H19A,H19B), C20(H20A,H20B), C21(H21A,
 H21B), C22(H22A,H22B), C23(H23A,H23B), C26(H26A,H26B), C28(H28A,H28B),
 C29(H29A,H29B), C30(H30A,H30B), C31(H31A,H31B), C32(H32A,H32B)
;
_olex2_submission_special_instructions 'No special instructions were received'
_shelx_shelxl_version_number 2019/3
_shelx_space_group_comment
;
The symmetry employed for this shelxl refinement is uniquely defined
by the following loop, which should always be used as a source of
symmetry information in preference to the above space-group names.
They are only intended as comments.
;
_shelx_estimated_absorpt_t_min 0.323
_shelx_estimated_absorpt_t_max 0.521
_diffrn_measurement_ambient_temperature_device_make 'Oxford Cryostream 800'

loop_
_space_group_symop_operation_xyz
'x, y, z'
'-x, y, -z+1/2'
'x+1/2, y+1/2, z'
'-x+1/2, y+1/2, -z+1/2'
'-x, -y, -z'
'x, -y, z-1/2'
'-x+1/2, -y+1/2, -z'
'x+1/2, -y+1/2, z-1/2'

loop_
_atom_site_label
_atom_site_type_symbol
_atom_site_fract_x
_atom_site_fract_y
_atom_site_fract_z
_atom_site_U_iso_or_equiv
_atom_site_adp_type
_atom_site_occupancy
_atom_site_site_symmetry_order
_atom_site_calc_flag
_atom_site_refinement_flags_posn
_atom_site_refinement_flags_adp
_atom_site_refinement_flags_occupancy
_atom_site_disorder_assembly
_atom_site_disorder_group
I1 I 0.30954(2) 0.84593(2) 0.53794(2) 0.03174(4) Uani 1 1 d . . . . .
Cu1 Cu 0.26452(2) 0.62943(2) 0.52828(2) 0.03056(5) Uani 1 1 d . . . . .
S1 S 0.25580(2) -0.10417(4) 0.37770(2) 0.02574(7) Uani 1 1 d . . . . .
S2 S 0.29825(2) 0.44566(4) 0.49679(2) 0.02735(8) Uani 1 1 d . . . . .
C1 C 0.21563(5) -0.01362(16) 0.33003(7) 0.0343(3) Uani 1 1 d . . . . .
H1 H 0.211598 0.072855 0.347871 0.041 Uiso 1 1 calc R U . . .
C2 C 0.17424(5) -0.0889(2) 0.32652(8) 0.0394(4) Uani 1 1 d . . . . .
H2A H 0.168390 -0.110582 0.366159 0.047 Uiso 1 1 calc R U . . .
H2B H 0.151294 -0.032811 0.308739 0.047 Uiso 1 1 calc R U . . .
C3 C 0.17493(6) -0.21369(19) 0.29124(9) 0.0432(4) Uani 1 1 d . . . . .
H3A H 0.194998 -0.275252 0.311948 0.052 Uiso 1 1 calc R U . . .
H3B H 0.146882 -0.254090 0.287491 0.052 Uiso 1 1 calc R U . . .
C4 C 0.18738(7) -0.1880(2) 0.23109(8) 0.0485(5) Uani 1 1 d . . . . .
H4A H 0.165705 -0.134109 0.208795 0.058 Uiso 1 1 calc R U . . .
H4B H 0.189076 -0.271181 0.210380 0.058 Uiso 1 1 calc R U . . .
C5 C 0.22953(7) -0.1187(3) 0.23473(8) 0.0530(5) Uani 1 1 d . . . . .
H5A H 0.236156 -0.099209 0.195220 0.064 Uiso 1 1 calc R U . . .
H5B H 0.251706 -0.176181 0.253597 0.064 Uiso 1 1 calc R U . . .
C6 C 0.22873(7) 0.0076(2) 0.26930(9) 0.0502(5) Uani 1 1 d . . . . .
H6A H 0.208978 0.068789 0.247725 0.060 Uiso 1 1 calc R U . . .
H6B H 0.256865 0.047430 0.273092 0.060 Uiso 1 1 calc R U . . .
C7 C 0.29878(5) 0.01447(16) 0.38596(7) 0.0304(3) Uani 1 1 d . . . . .
H7A H 0.321947 -0.020316 0.413409 0.037 Uiso 1 1 calc R U . . .
H7B H 0.309388 0.026349 0.348143 0.037 Uiso 1 1 calc R U . . .
C8 C 0.28613(5) 0.14115(16) 0.40701(7) 0.0313(3) Uani 1 1 d . . . . .
C9 C 0.27352(5) 0.24254(16) 0.42363(7) 0.0313(3) Uani 1 1 d . . . . .
C10 C 0.25839(5) 0.36537(16) 0.44575(7) 0.0306(3) Uani 1 1 d . . . . .
H10A H 0.233357 0.348069 0.465351 0.037 Uiso 1 1 calc R U . . .
H10B H 0.250025 0.424179 0.412819 0.037 Uiso 1 1 calc R U . . .
C11 C 0.33664(5) 0.49121(15) 0.44729(7) 0.0281(3) Uani 1 1 d . . . . .
H11 H 0.342812 0.413053 0.424434 0.034 Uiso 1 1 calc R U . . .
C12 C 0.32003(5) 0.59878(17) 0.40489(7) 0.0333(3) Uani 1 1 d . . . . .
H12A H 0.310283 0.672540 0.426877 0.040 Uiso 1 1 calc R U . . .
H12B H 0.295858 0.565589 0.378792 0.040 Uiso 1 1 calc R U . . .
C13 C 0.35406(6) 0.6460(2) 0.36854(8) 0.0432(4) Uani 1 1 d . . . . .
H13A H 0.361223 0.575309 0.342765 0.052 Uiso 1 1 calc R U . . .
H13B H 0.343132 0.719624 0.344010 0.052 Uiso 1 1 calc R U . . .
C14 C 0.39344(7) 0.6885(2) 0.40739(10) 0.0528(5) Uani 1 1 d . . . . .
H14A H 0.386828 0.764210 0.430742 0.063 Uiso 1 1 calc R U . . .
H14B H 0.415138 0.714973 0.383070 0.063 Uiso 1 1 calc R U . . .
C15 C 0.41028(6) 0.5783(2) 0.44776(10) 0.0503(5) Uani 1 1 d . . . . .
H15A H 0.435222 0.608709 0.473140 0.060 Uiso 1 1 calc R U . . .
H15B H 0.418884 0.505082 0.424422 0.060 Uiso 1 1 calc R U . . .
C16 C 0.37687(5) 0.53144(19) 0.48535(8) 0.0385(4) Uani 1 1 d . . . . .
H16A H 0.387888 0.456844 0.509162 0.046 Uiso 1 1 calc R U . . .
H16B H 0.370496 0.601800 0.511793 0.046 Uiso 1 1 calc R U . . .
I2 I 0.56313(2) 0.54524(2) 0.72293(2) 0.03388(4) Uani 1 1 d . . . . .
Cu2 Cu 0.500000 0.40092(3) 0.750000 0.03747(7) Uani 1 2 d S T P . .
Cu3 Cu 0.500000 0.69151(3) 0.750000 0.03789(7) Uani 1 2 d S T P . .
S3 S 0.47901(2) 0.26592(5) 0.66987(2) 0.03992(10) Uani 1 1 d . . . . .
S4 S 0.47390(2) 0.82582(5) 0.67075(2) 0.04201(10) Uani 1 1 d . . . . .
C17 C 0.42187(5) 0.25232(17) 0.66833(7) 0.0330(3) Uani 1 1 d . . . . .
H17 H 0.410026 0.341019 0.672021 0.040 Uiso 1 1 calc R U . . .
C18 C 0.41367(6) 0.1723(2) 0.72141(8) 0.0438(4) Uani 1 1 d . . . . .
H18A H 0.426621 0.215679 0.757047 0.053 Uiso 1 1 calc R U . . .
H18B H 0.426533 0.085656 0.719435 0.053 Uiso 1 1 calc R U . . .
C19 C 0.36620(7) 0.1578(3) 0.72358(10) 0.0562(6) Uani 1 1 d . . . . .
H19A H 0.361349 0.101928 0.756656 0.067 Uiso 1 1 calc R U . . .
H19B H 0.353927 0.243883 0.729656 0.067 Uiso 1 1 calc R U . . .
C20 C 0.34459(7) 0.0985(3) 0.66748(10) 0.0609(6) Uani 1 1 d . . . . .
H20A H 0.354567 0.008648 0.663674 0.073 Uiso 1 1 calc R U . . .
H20B H 0.314049 0.095503 0.669116 0.073 Uiso 1 1 calc R U . . .
C21 C 0.35351(6) 0.1771(2) 0.61476(9) 0.0496(5) Uani 1 1 d . . . . .
H21A H 0.340964 0.264316 0.616565 0.059 Uiso 1 1 calc R U . . .
H21B H 0.340402 0.134064 0.579144 0.059 Uiso 1 1 calc R U . . .
C22 C 0.40075(6) 0.19043(19) 0.61216(8) 0.0393(4) Uani 1 1 d . . . . .
H22A H 0.405715 0.244920 0.578689 0.047 Uiso 1 1 calc R U . . .
H22B H 0.413023 0.103971 0.606962 0.047 Uiso 1 1 calc R U . . .
C23 C 0.48411(7) 0.3685(2) 0.60634(9) 0.0496(5) Uani 1 1 d . . . . .
H23A H 0.514156 0.381395 0.602929 0.059 Uiso 1 1 calc R U . . .
H23B H 0.471526 0.322839 0.571102 0.059 Uiso 1 1 calc R U . . .
C24 C 0.46398(6) 0.4956(2) 0.60925(8) 0.0447(5) Uani 1 1 d . . . . .
C25 C 0.44822(6) 0.5984(2) 0.61587(8) 0.0461(5) Uani 1 1 d . . . . .
C26 C 0.43316(6) 0.7275(2) 0.62836(10) 0.0529(5) Uani 1 1 d . . . . .
H26A H 0.408775 0.719366 0.650215 0.064 Uiso 1 1 calc R U . . .
H26B H 0.423798 0.772324 0.591509 0.064 Uiso 1 1 calc R U . . .
C27 C 0.51714(6) 0.81971(19) 0.62559(8) 0.0388(4) Uani 1 1 d . . . . .
H27 H 0.528067 0.729029 0.626340 0.047 Uiso 1 1 calc R U . . .
C28 C 0.50514(8) 0.8587(2) 0.56233(9) 0.0548(5) Uani 1 1 d . . . . .
H28A H 0.493967 0.948053 0.560305 0.066 Uiso 1 1 calc R U . . .
H28B H 0.483160 0.799938 0.543970 0.066 Uiso 1 1 calc R U . . .
C29 C 0.54413(9) 0.8507(2) 0.53002(9) 0.0608(6) Uani 1 1 d . . . . .
H29A H 0.554004 0.759981 0.530065 0.073 Uiso 1 1 calc R U . . .
H29B H 0.536528 0.877529 0.489296 0.073 Uiso 1 1 calc R U . . .
C30 C 0.57929(11) 0.9369(3) 0.55786(13) 0.0877(10) Uani 1 1 d . . . . .
H30A H 0.604299 0.925462 0.537514 0.105 Uiso 1 1 calc R U . . .
H30B H 0.570581 1.028721 0.554069 0.105 Uiso 1 1 calc R U . . .
C31 C 0.59017(9) 0.9036(4) 0.62142(12) 0.0883(10) Uani 1 1 d . . . . .
H31A H 0.611403 0.965500 0.639156 0.106 Uiso 1 1 calc R U . . .
H31B H 0.602575 0.815823 0.624739 0.106 Uiso 1 1 calc R U . . .
C32 C 0.55185(7) 0.9077(3) 0.65490(9) 0.0564(6) Uani 1 1 d . . . . .
H32A H 0.559936 0.878612 0.695190 0.068 Uiso 1 1 calc R U . . .
H32B H 0.541405 0.997730 0.656042 0.068 Uiso 1 1 calc R U . . .

loop_
_atom_site_aniso_label
_atom_site_aniso_U_11
_atom_site_aniso_U_22
_atom_site_aniso_U_33
_atom_site_aniso_U_23
_atom_site_aniso_U_13
_atom_site_aniso_U_12
I1 0.03220(6) 0.02821(6) 0.03322(6) -0.00369(4) -0.00251(4) -0.00497(4)
Cu1 0.03250(10) 0.03109(10) 0.02828(9) -0.00431(7) 0.00444(7) -0.00563(8)
S1 0.02761(17) 0.02531(17) 0.02395(16) -0.00174(13) 0.00168(13) 0.00154(13)
S2 0.02998(18) 0.02760(18) 0.02443(16) -0.00075(13) 0.00312(14) -0.00273(14)
C1 0.0374(9) 0.0268(7) 0.0359(8) -0.0050(6) -0.0074(7) 0.0079(6)
C2 0.0284(8) 0.0546(11) 0.0341(8) -0.0064(8) -0.0003(6) 0.0070(7)
C3 0.0380(9) 0.0412(10) 0.0477(10) -0.0033(8) -0.0056(8) -0.0041(8)
C4 0.0514(11) 0.0541(12) 0.0376(9) -0.0158(8) -0.0051(8) 0.0091(9)
C5 0.0518(12) 0.0813(16) 0.0264(8) 0.0009(9) 0.0076(8) 0.0047(11)
C6 0.0524(11) 0.0515(11) 0.0431(10) 0.0208(9) -0.0088(9) -0.0095(9)
C7 0.0275(7) 0.0321(8) 0.0326(8) -0.0011(6) 0.0073(6) -0.0017(6)
C8 0.0320(8) 0.0331(8) 0.0292(7) -0.0002(6) 0.0056(6) -0.0071(6)
C9 0.0338(8) 0.0306(8) 0.0298(7) -0.0005(6) 0.0051(6) -0.0087(6)
C10 0.0309(8) 0.0292(8) 0.0315(7) -0.0032(6) 0.0029(6) -0.0055(6)
C11 0.0270(7) 0.0290(7) 0.0288(7) -0.0030(6) 0.0058(6) -0.0005(6)
C12 0.0344(8) 0.0378(9) 0.0282(7) 0.0019(6) 0.0064(6) 0.0010(7)
C13 0.0496(11) 0.0455(10) 0.0377(9) 0.0062(8) 0.0180(8) 0.0011(8)
C14 0.0493(11) 0.0499(11) 0.0635(13) -0.0018(10) 0.0246(10) -0.0149(9)
C15 0.0298(9) 0.0672(13) 0.0549(11) -0.0046(10) 0.0095(8) -0.0084(9)
C16 0.0282(8) 0.0484(10) 0.0382(9) 0.0000(7) 0.0007(7) -0.0020(7)
I2 0.02249(5) 0.04426(7) 0.03483(6) -0.00046(4) 0.00322(4) 0.00070(4)
Cu2 0.02632(13) 0.04759(18) 0.03686(15) 0.000 -0.00297(11) 0.000
Cu3 0.02961(14) 0.05039(18) 0.03417(15) 0.000 0.00588(11) 0.000
S3 0.0289(2) 0.0443(2) 0.0456(2) -0.00806(19) 0.00045(17) -0.00160(17)
S4 0.0375(2) 0.0446(2) 0.0441(2) 0.00537(19) 0.00553(18) 0.00546(19)
C17 0.0283(7) 0.0323(8) 0.0375(8) -0.0043(7) 0.0005(6) -0.0030(6)
C18 0.0468(10) 0.0461(10) 0.0371(9) -0.0004(8) -0.0003(8) -0.0087(8)
C19 0.0529(12) 0.0705(15) 0.0470(11) -0.0071(10) 0.0140(9) -0.0197(11)
C20 0.0469(12) 0.0753(16) 0.0612(13) -0.0132(12) 0.0101(10) -0.0280(11)
C21 0.0359(9) 0.0597(12) 0.0504(11) -0.0107(9) -0.0054(8) -0.0093(9)
C22 0.0372(9) 0.0440(10) 0.0357(8) -0.0065(7) -0.0001(7) -0.0065(7)
C23 0.0450(10) 0.0660(13) 0.0393(9) -0.0120(9) 0.0118(8) -0.0188(10)
C24 0.0391(10) 0.0646(13) 0.0288(8) 0.0025(8) -0.0028(7) -0.0205(9)
C25 0.0359(9) 0.0647(13) 0.0351(9) 0.0092(9) -0.0072(7) -0.0159(9)
C26 0.0313(9) 0.0663(14) 0.0581(12) 0.0170(10) -0.0076(8) -0.0011(9)
C27 0.0402(9) 0.0411(9) 0.0351(8) 0.0014(7) 0.0042(7) -0.0054(7)
C28 0.0670(14) 0.0535(12) 0.0425(11) 0.0099(9) 0.0007(10) -0.0042(10)
C29 0.0870(18) 0.0589(14) 0.0387(10) 0.0016(9) 0.0172(11) -0.0113(12)
C30 0.100(2) 0.101(2) 0.0692(17) -0.0098(16) 0.0398(16) -0.0497(19)
C31 0.0597(16) 0.142(3) 0.0663(16) -0.0166(18) 0.0189(13) -0.0496(18)
C32 0.0576(13) 0.0678(14) 0.0447(11) -0.0119(10) 0.0100(9) -0.0260(11)

loop_
_atom_type_symbol
_atom_type_description
_atom_type_scat_dispersion_real
_atom_type_scat_dispersion_imag
_atom_type_scat_source
C C 0.0033 0.0016 'International Tables Vol C Tables 4.2.6.8 and 6.1.1.4'
H H 0.0000 0.0000 'International Tables Vol C Tables 4.2.6.8 and 6.1.1.4'
Cu Cu 0.3201 1.2651 'International Tables Vol C Tables 4.2.6.8 and 6.1.1.4'
I I -0.4742 1.8119 'International Tables Vol C Tables 4.2.6.8 and 6.1.1.4'
S S 0.1246 0.1234 'International Tables Vol C Tables 4.2.6.8 and 6.1.1.4'

loop_
_geom_angle_atom_site_label_1
_geom_angle_atom_site_label_2
_geom_angle_atom_site_label_3
_geom_angle
_geom_angle_site_symmetry_1
_geom_angle_site_symmetry_3
_geom_angle_publ_flag
Cu1 I1 Cu1 66.063(9) . 7_566 ?
I1 Cu1 I1 113.937(8) . 7_566 ?
I1 Cu1 Cu1 56.429(7) 7_566 7_566 ?
I1 Cu1 Cu1 57.508(8) . 7_566 ?
S1 Cu1 I1 102.854(12) 7_556 . ?
S1 Cu1 I1 102.401(12) 7_556 7_566 ?
S1 Cu1 Cu1 113.640(14) 7_556 7_566 ?
S2 Cu1 I1 108.011(12) . 7_566 ?
S2 Cu1 I1 115.949(13) . . ?
S2 Cu1 Cu1 133.175(15) . 7_566 ?
S2 Cu1 S1 112.870(15) . 7_556 ?
C1 S1 Cu1 110.95(6) . 7_556 ?
C7 S1 Cu1 105.31(5) . 7_556 ?
C7 S1 C1 100.90(8) . . ?
C10 S2 Cu1 104.64(5) . . ?
C10 S2 C11 100.33(7) . . ?
C11 S2 Cu1 111.00(5) . . ?
S1 C1 H1 108.6 . . ?
C2 C1 S1 108.40(12) . . ?
C2 C1 H1 108.6 . . ?
C2 C1 C6 110.80(14) . . ?
C6 C1 S1 111.90(13) . . ?
C6 C1 H1 108.6 . . ?
C1 C2 H2A 109.1 . . ?
C1 C2 H2B 109.1 . . ?
H2A C2 H2B 107.8 . . ?
C3 C2 C1 112.70(14) . . ?
C3 C2 H2A 109.1 . . ?
C3 C2 H2B 109.1 . . ?
C2 C3 H3A 109.3 . . ?
C2 C3 H3B 109.3 . . ?
H3A C3 H3B 108.0 . . ?
C4 C3 C2 111.64(17) . . ?
C4 C3 H3A 109.3 . . ?
C4 C3 H3B 109.3 . . ?
C3 C4 H4A 109.4 . . ?
C3 C4 H4B 109.4 . . ?
C3 C4 C5 111.13(15) . . ?
H4A C4 H4B 108.0 . . ?
C5 C4 H4A 109.4 . . ?
C5 C4 H4B 109.4 . . ?
C4 C5 H5A 109.5 . . ?
C4 C5 H5B 109.5 . . ?
C4 C5 C6 110.84(17) . . ?
H5A C5 H5B 108.1 . . ?
C6 C5 H5A 109.5 . . ?
C6 C5 H5B 109.5 . . ?
C1 C6 H6A 109.1 . . ?
C1 C6 H6B 109.1 . . ?
C5 C6 C1 112.62(16) . . ?
C5 C6 H6A 109.1 . . ?
C5 C6 H6B 109.1 . . ?
H6A C6 H6B 107.8 . . ?
S1 C7 H7A 109.0 . . ?
S1 C7 H7B 109.0 . . ?
H7A C7 H7B 107.8 . . ?
C8 C7 S1 113.02(11) . . ?
C8 C7 H7A 109.0 . . ?
C8 C7 H7B 109.0 . . ?
C9 C8 C7 176.39(17) . . ?
C8 C9 C10 178.31(18) . . ?
S2 C10 H10A 109.1 . . ?
S2 C10 H10B 109.1 . . ?
C9 C10 S2 112.29(12) . . ?
C9 C10 H10A 109.1 . . ?
C9 C10 H10B 109.1 . . ?
H10A C10 H10B 107.9 . . ?
S2 C11 H11 108.5 . . ?
C12 C11 S2 112.10(11) . . ?
C12 C11 H11 108.5 . . ?
C16 C11 S2 106.88(11) . . ?
C16 C11 H11 108.5 . . ?
C16 C11 C12 112.26(14) . . ?
C11 C12 H12A 109.3 . . ?
C11 C12 H12B 109.3 . . ?
C11 C12 C13 111.41(14) . . ?
H12A C12 H12B 108.0 . . ?
C13 C12 H12A 109.3 . . ?
C13 C12 H12B 109.3 . . ?
C12 C13 H13A 109.4 . . ?
C12 C13 H13B 109.4 . . ?
H13A C13 H13B 108.0 . . ?
C14 C13 C12 111.07(15) . . ?
C14 C13 H13A 109.4 . . ?
C14 C13 H13B 109.4 . . ?
C13 C14 H14A 109.5 . . ?
C13 C14 H14B 109.5 . . ?
C13 C14 C15 110.87(17) . . ?
H14A C14 H14B 108.1 . . ?
C15 C14 H14A 109.5 . . ?
C15 C14 H14B 109.5 . . ?
C14 C15 H15A 109.4 . . ?
C14 C15 H15B 109.4 . . ?
C14 C15 C16 111.12(16) . . ?
H15A C15 H15B 108.0 . . ?
C16 C15 H15A 109.4 . . ?
C16 C15 H15B 109.4 . . ?
C11 C16 C15 110.80(15) . . ?
C11 C16 H16A 109.5 . . ?
C11 C16 H16B 109.5 . . ?
C15 C16 H16A 109.5 . . ?
C15 C16 H16B 109.5 . . ?
H16A C16 H16B 108.1 . . ?
Cu2 I2 Cu3 68.570(11) . . ?
I2 Cu2 I2 111.788(14) . 2_656 ?
I2 Cu2 Cu3 55.894(7) . . ?
I2 Cu2 Cu3 55.895(7) 2_656 . ?
S3 Cu2 I2 111.327(11) 2_656 . ?
S3 Cu2 I2 107.351(12) . . ?
S3 Cu2 I2 107.349(12) 2_656 2_656 ?
S3 Cu2 I2 111.325(12) . 2_656 ?
S3 Cu2 Cu3 126.171(14) 2_656 . ?
S3 Cu2 Cu3 126.172(14) . . ?
S3 Cu2 S3 107.66(3) . 2_656 ?
I2 Cu3 I2 111.074(14) . 2_656 ?
I2 Cu3 Cu2 55.538(7) 2_656 . ?
I2 Cu3 Cu2 55.536(7) . . ?
S4 Cu3 I2 107.739(13) 2_656 . ?
S4 Cu3 I2 110.792(12) 2_656 2_656 ?
S4 Cu3 I2 110.791(12) . . ?
S4 Cu3 I2 107.737(13) . 2_656 ?
S4 Cu3 Cu2 125.652(15) 2_656 . ?
S4 Cu3 Cu2 125.650(15) . . ?
S4 Cu3 S4 108.70(3) 2_656 . ?
C17 S3 Cu2 104.53(6) . . ?
C17 S3 C23 102.35(9) . . ?
C23 S3 Cu2 104.49(7) . . ?
C26 S4 Cu3 104.82(7) . . ?
C27 S4 Cu3 101.62(6) . . ?
C27 S4 C26 102.32(10) . . ?
S3 C17 H17 108.6 . . ?
C18 C17 S3 107.07(12) . . ?
C18 C17 H17 108.6 . . ?
C18 C17 C22 111.06(15) . . ?
C22 C17 S3 112.75(12) . . ?
C22 C17 H17 108.6 . . ?
C17 C18 H18A 109.6 . . ?
C17 C18 H18B 109.6 . . ?
C17 C18 C19 110.22(16) . . ?
H18A C18 H18B 108.1 . . ?
C19 C18 H18A 109.6 . . ?
C19 C18 H18B 109.6 . . ?
C18 C19 H19A 109.4 . . ?
C18 C19 H19B 109.4 . . ?
H19A C19 H19B 108.0 . . ?
C20 C19 C18 111.18(18) . . ?
C20 C19 H19A 109.4 . . ?
C20 C19 H19B 109.4 . . ?
C19 C20 H20A 109.4 . . ?
C19 C20 H20B 109.4 . . ?
H20A C20 H20B 108.0 . . ?
C21 C20 C19 111.26(18) . . ?
C21 C20 H20A 109.4 . . ?
C21 C20 H20B 109.4 . . ?
C20 C21 H21A 109.4 . . ?
C20 C21 H21B 109.4 . . ?
C20 C21 C22 111.23(18) . . ?
H21A C21 H21B 108.0 . . ?
C22 C21 H21A 109.4 . . ?
C22 C21 H21B 109.4 . . ?
C17 C22 H22A 109.7 . . ?
C17 C22 H22B 109.7 . . ?
C21 C22 C17 110.02(15) . . ?
C21 C22 H22A 109.7 . . ?
C21 C22 H22B 109.7 . . ?
H22A C22 H22B 108.2 . . ?
S3 C23 H23A 108.9 . . ?
S3 C23 H23B 108.9 . . ?
H23A C23 H23B 107.8 . . ?
C24 C23 S3 113.19(14) . . ?
C24 C23 H23A 108.9 . . ?
C24 C23 H23B 108.9 . . ?
C25 C24 C23 175.3(2) . . ?
C24 C25 C26 173.6(2) . . ?
S4 C26 H26A 109.2 . . ?
S4 C26 H26B 109.2 . . ?
C25 C26 S4 112.11(13) . . ?
C25 C26 H26A 109.2 . . ?
C25 C26 H26B 109.2 . . ?
H26A C26 H26B 107.9 . . ?
S4 C27 H27 108.1 . . ?
C28 C27 S4 114.76(15) . . ?
C28 C27 H27 108.1 . . ?
C28 C27 C32 110.98(17) . . ?
C32 C27 S4 106.62(13) . . ?
C32 C27 H27 108.1 . . ?
C27 C28 H28A 109.8 . . ?
C27 C28 H28B 109.8 . . ?
C27 C28 C29 109.23(19) . . ?
H28A C28 H28B 108.3 . . ?
C29 C28 H28A 109.8 . . ?
C29 C28 H28B 109.8 . . ?
C28 C29 H29A 109.3 . . ?
C28 C29 H29B 109.3 . . ?
H29A C29 H29B 107.9 . . ?
C30 C29 C28 111.7(2) . . ?
C30 C29 H29A 109.3 . . ?
C30 C29 H29B 109.3 . . ?
C29 C30 H30A 109.5 . . ?
C29 C30 H30B 109.5 . . ?
H30A C30 H30B 108.1 . . ?
C31 C30 C29 110.8(2) . . ?
C31 C30 H30A 109.5 . . ?
C31 C30 H30B 109.5 . . ?
C30 C31 H31A 109.1 . . ?
C30 C31 H31B 109.1 . . ?
C30 C31 C32 112.5(3) . . ?
H31A C31 H31B 107.8 . . ?
C32 C31 H31A 109.1 . . ?
C32 C31 H31B 109.1 . . ?
C27 C32 C31 110.14(19) . . ?
C27 C32 H32A 109.6 . . ?
C27 C32 H32B 109.6 . . ?
C31 C32 H32A 109.6 . . ?
C31 C32 H32B 109.6 . . ?
H32A C32 H32B 108.1 . . ?

loop_
_geom_bond_atom_site_label_1
_geom_bond_atom_site_label_2
_geom_bond_distance
_geom_bond_site_symmetry_2
_geom_bond_publ_flag
I1 Cu1 2.6336(3) . ?
I1 Cu1 2.6660(3) 7_566 ?
Cu1 Cu1 2.8889(4) 7_566 ?
Cu1 S1 2.3504(4) 7_556 ?
Cu1 S2 2.3246(4) . ?
S1 C1 1.8352(16) . ?
S1 C7 1.8236(16) . ?
S2 C10 1.8208(16) . ?
S2 C11 1.8317(15) . ?
C1 H1 0.9900 . ?
C1 C2 1.522(3) . ?
C1 C6 1.524(3) . ?
C2 H2A 0.9800 . ?
C2 H2B 0.9800 . ?
C2 C3 1.515(3) . ?
C3 H3A 0.9800 . ?
C3 H3B 0.9800 . ?
C3 C4 1.511(3) . ?
C4 H4A 0.9800 . ?
C4 H4B 0.9800 . ?
C4 C5 1.513(3) . ?
C5 H5A 0.9800 . ?
C5 H5B 0.9800 . ?
C5 C6 1.520(3) . ?
C6 H6A 0.9800 . ?
C6 H6B 0.9800 . ?
C7 H7A 0.9800 . ?
C7 H7B 0.9800 . ?
C7 C8 1.457(2) . ?
C8 C9 1.192(2) . ?
C9 C10 1.459(2) . ?
C10 H10A 0.9800 . ?
C10 H10B 0.9800 . ?
C11 H11 0.9900 . ?
C11 C12 1.524(2) . ?
C11 C16 1.521(2) . ?
C12 H12A 0.9800 . ?
C12 H12B 0.9800 . ?
C12 C13 1.527(2) . ?
C13 H13A 0.9800 . ?
C13 H13B 0.9800 . ?
C13 C14 1.516(3) . ?
C14 H14A 0.9800 . ?
C14 H14B 0.9800 . ?
C14 C15 1.518(3) . ?
C15 H15A 0.9800 . ?
C15 H15B 0.9800 . ?
C15 C16 1.529(3) . ?
C16 H16A 0.9800 . ?
C16 H16B 0.9800 . ?
I2 Cu2 2.6316(3) . ?
I2 Cu3 2.6429(3) . ?
Cu2 Cu3 2.9712(5) . ?
Cu2 S3 2.3386(5) . ?
Cu2 S3 2.3386(5) 2_656 ?
Cu3 S4 2.3561(5) . ?
Cu3 S4 2.3560(5) 2_656 ?
S3 C17 1.8243(17) . ?
S3 C23 1.824(2) . ?
S4 C26 1.830(2) . ?
S4 C27 1.8266(19) . ?
C17 H17 0.9900 . ?
C17 C18 1.520(3) . ?
C17 C22 1.524(2) . ?
C18 H18A 0.9800 . ?
C18 H18B 0.9800 . ?
C18 C19 1.529(3) . ?
C19 H19A 0.9800 . ?
C19 H19B 0.9800 . ?
C19 C20 1.517(3) . ?
C20 H20A 0.9800 . ?
C20 H20B 0.9800 . ?
C20 C21 1.512(3) . ?
C21 H21A 0.9800 . ?
C21 H21B 0.9800 . ?
C21 C22 1.522(3) . ?
C22 H22A 0.9800 . ?
C22 H22B 0.9800 . ?
C23 H23A 0.9800 . ?
C23 H23B 0.9800 . ?
C23 C24 1.455(3) . ?
C24 C25 1.182(3) . ?
C25 C26 1.445(3) . ?
C26 H26A 0.9800 . ?
C26 H26B 0.9800 . ?
C27 H27 0.9900 . ?
C27 C28 1.516(3) . ?
C27 C32 1.521(3) . ?
C28 H28A 0.9800 . ?
C28 H28B 0.9800 . ?
C28 C29 1.527(3) . ?
C29 H29A 0.9800 . ?
C29 H29B 0.9800 . ?
C29 C30 1.507(4) . ?
C30 H30A 0.9800 . ?
C30 H30B 0.9800 . ?
C30 C31 1.504(4) . ?
C31 H31A 0.9800 . ?
C31 H31B 0.9800 . ?
C31 C32 1.523(3) . ?
C32 H32A 0.9800 . ?
C32 H32B 0.9800 . ?

loop_
_geom_torsion_atom_site_label_1
_geom_torsion_atom_site_label_2
_geom_torsion_atom_site_label_3
_geom_torsion_atom_site_label_4
_geom_torsion
_geom_torsion_site_symmetry_1
_geom_torsion_site_symmetry_2
_geom_torsion_site_symmetry_3
_geom_torsion_site_symmetry_4
_geom_torsion_publ_flag
Cu1 S1 C1 C2 -59.25(12) 7_556 . . . ?
Cu1 S1 C1 C6 178.27(11) 7_556 . . . ?
Cu1 S1 C7 C8 -60.96(12) 7_556 . . . ?
Cu1 S2 C10 C9 -176.90(10) . . . . ?
Cu1 S2 C11 C12 -40.65(12) . . . . ?
Cu1 S2 C11 C16 82.76(11) . . . . ?
S1 C1 C2 C3 -71.38(17) . . . . ?
S1 C1 C6 C5 68.57(19) . . . . ?
S2 C11 C12 C13 173.77(12) . . . . ?
S2 C11 C16 C15 -177.04(14) . . . . ?
C1 S1 C7 C8 54.52(13) . . . . ?
C1 C2 C3 C4 -54.0(2) . . . . ?
C2 C1 C6 C5 -52.5(2) . . . . ?
C2 C3 C4 C5 55.9(2) . . . . ?
C3 C4 C5 C6 -56.2(2) . . . . ?
C4 C5 C6 C1 55.2(2) . . . . ?
C6 C1 C2 C3 51.8(2) . . . . ?
C7 S1 C1 C2 -170.45(11) . . . . ?
C7 S1 C1 C6 67.06(14) . . . . ?
C10 S2 C11 C12 69.55(12) . . . . ?
C10 S2 C11 C16 -167.05(12) . . . . ?
C11 S2 C10 C9 68.00(13) . . . . ?
C11 C12 C13 C14 -54.6(2) . . . . ?
C12 C11 C16 C15 -53.7(2) . . . . ?
C12 C13 C14 C15 56.9(2) . . . . ?
C13 C14 C15 C16 -57.5(2) . . . . ?
C14 C15 C16 C11 55.6(2) . . . . ?
C16 C11 C12 C13 53.44(19) . . . . ?
Cu2 S3 C17 C18 -69.02(12) . . . . ?
Cu2 S3 C17 C22 168.54(12) . . . . ?
Cu2 S3 C23 C24 -49.64(15) . . . . ?
Cu3 S4 C26 C25 -50.56(16) . . . . ?
Cu3 S4 C27 C28 160.74(14) . . . . ?
Cu3 S4 C27 C32 -75.96(15) . . . . ?
S3 C17 C18 C19 179.37(14) . . . . ?
S3 C17 C22 C21 177.77(14) . . . . ?
S4 C27 C28 C29 179.34(15) . . . . ?
S4 C27 C32 C31 177.4(2) . . . . ?
C17 S3 C23 C24 59.13(15) . . . . ?
C17 C18 C19 C20 55.8(3) . . . . ?
C18 C17 C22 C21 57.6(2) . . . . ?
C18 C19 C20 C21 -55.5(3) . . . . ?
C19 C20 C21 C22 56.1(3) . . . . ?
C20 C21 C22 C17 -56.8(2) . . . . ?
C22 C17 C18 C19 -57.1(2) . . . . ?
C23 S3 C17 C18 -177.76(13) . . . . ?
C23 S3 C17 C22 59.79(15) . . . . ?
C26 S4 C27 C28 52.54(17) . . . . ?
C26 S4 C27 C32 175.84(16) . . . . ?
C27 S4 C26 C25 55.17(17) . . . . ?
C27 C28 C29 C30 -57.9(3) . . . . ?
C28 C27 C32 C31 -56.9(3) . . . . ?
C28 C29 C30 C31 55.8(4) . . . . ?
C29 C30 C31 C32 -54.2(4) . . . . ?
C30 C31 C32 C27 54.7(4) . . . . ?
C32 C27 C28 C29 58.4(2) . . . . ?
